data_7243166
loop_
_publ_author_name
'Bernab\'e V\'irseda, Ignacio'
'Siddiqui, Shiraz Ahmed'
'Prado-Roller, Alexander'
'Eisterer, Michael'
'Shiozawa, Hidetsugu'

_publ_section_title
;
 Crystal engineering with copper and melamine
;
_journal_issue 39
_journal_name_full 'RSC Advances'
_journal_page_first 23943
_journal_page_last 23947
_journal_paper_doi 10.1039/D1RA02903G
_journal_volume 11
_journal_year 2021
_chemical_formula_moiety 'C4 H12 Cl2 Cu O2 S2'
_chemical_formula_sum 'C4 H12 Cl2 Cu O2 S2'
_chemical_formula_weight 290.70
_space_group_crystal_system orthorhombic
_space_group_IT_number 62
_space_group_name_Hall '-P 2ac 2n'
_space_group_name_H-M_alt 'P n m a'
_atom_sites_solution_hydrogens geom
_atom_sites_solution_primary direct
_audit_creation_date 2021-01-22
_audit_creation_method
;
Olex2 1.3
(compiled 2020.11.12 svn.r5f609507 for OlexSys, GUI svn.r6226)
;
_audit_update_record
;
2021-02-10 deposited with the CCDC.	2021-05-27 downloaded from the CCDC.
;
_cell_angle_alpha 90
_cell_angle_beta 90
_cell_angle_gamma 90
_cell_formula_units_Z 4
_cell_length_a 7.9376(3)
_cell_length_b 11.4925(4)
_cell_length_c 11.3612(4)
_cell_measurement_reflns_used 4738
_cell_measurement_temperature 100.0
_cell_measurement_theta_max 30.031
_cell_measurement_theta_min 3.131
_cell_volume 1036.40(6)
_computing_cell_refinement 'SAINT V8.38A (Bruker, 2018)'
_computing_data_collection APEX3
_computing_data_reduction 'SAINT V8.38A (Bruker, 2018)'
_computing_molecular_graphics 'Olex2 1.3 (Dolomanov et al., 2009)'
_computing_publication_material 'Olex2 1.3 (Dolomanov et al., 2009)'
_computing_structure_refinement 'XL  (Sheldrick, 2008)'
_computing_structure_solution 'XS  (Sheldrick, 2008)'
_diffrn_ambient_temperature 100.0
_diffrn_measured_fraction_theta_full 0.999
_diffrn_measured_fraction_theta_max 0.996
_diffrn_measurement_device_type 'Bruker D8 Venture'
_diffrn_measurement_method '\f and \w scans'
_diffrn_radiation_probe x-ray
_diffrn_radiation_type MoK\a
_diffrn_radiation_wavelength 0.71073
_diffrn_reflns_av_R_equivalents 0.0348
_diffrn_reflns_av_unetI/netI 0.0281
_diffrn_reflns_Laue_measured_fraction_full 0.999
_diffrn_reflns_Laue_measured_fraction_max 0.996
_diffrn_reflns_limit_h_max 9
_diffrn_reflns_limit_h_min -11
_diffrn_reflns_limit_k_max 16
_diffrn_reflns_limit_k_min -14
_diffrn_reflns_limit_l_max 13
_diffrn_reflns_limit_l_min -16
_diffrn_reflns_number 6336
_diffrn_reflns_point_group_measured_fraction_full 0.999
_diffrn_reflns_point_group_measured_fraction_max 0.996
_diffrn_reflns_theta_full 25.242
_diffrn_reflns_theta_max 30.053
_diffrn_reflns_theta_min 2.521
_diffrn_source 'Sealed xray tube'
_diffrn_source_current 1.0
_diffrn_source_power 0.05
_diffrn_source_type 'Incoatec IuS'
_diffrn_source_voltage 50.0
_diffrn_standards_number 0
_exptl_absorpt_coefficient_mu 2.979
_exptl_absorpt_correction_T_max 0.2650
_exptl_absorpt_correction_T_min 0.2120
_exptl_absorpt_correction_type multi-scan
_exptl_absorpt_process_details
;
SADABS-2016/2 (Bruker,2016/2) was used for absorption correction.
wR2(int) was 0.0554 before and 0.0367 after correction.
The Ratio of minimum to maximum transmission is 0.8000.
The \l/2 correction factor is Not present.
;
_exptl_crystal_colour 'clear blue'
_exptl_crystal_colour_lustre clear
_exptl_crystal_colour_primary blue
_exptl_crystal_density_diffrn 1.863
_exptl_crystal_description block
_exptl_crystal_F_000 588
_exptl_crystal_size_max 0.2
_exptl_crystal_size_mid 0.2
_exptl_crystal_size_min 0.15
_refine_diff_density_max 0.428
_refine_diff_density_min -0.573
_refine_diff_density_rms 0.092
_refine_ls_extinction_method none
_refine_ls_goodness_of_fit_ref 1.093
_refine_ls_hydrogen_treatment constr
_refine_ls_matrix_type full
_refine_ls_number_parameters 57
_refine_ls_number_reflns 1587
_refine_ls_number_restraints 0
_refine_ls_restrained_S_all 1.093
_refine_ls_R_factor_all 0.0223
_refine_ls_R_factor_gt 0.0199
_refine_ls_shift/su_max 0.001
_refine_ls_shift/su_mean 0.000
_refine_ls_structure_factor_coef Fsqd
_refine_ls_weighting_details 'w=1/[\s^2^(Fo^2^)+(0.0212P)^2^+0.3233P] where P=(Fo^2^+2Fc^2^)/3'
_refine_ls_weighting_scheme calc
_refine_ls_wR_factor_gt 0.0486
_refine_ls_wR_factor_ref 0.0495
_reflns_Friedel_coverage 0.000
_reflns_number_gt 1469
_reflns_number_total 1587
_reflns_threshold_expression 'I > 2\s(I)'
_cod_data_source_file d1ra02903g3.cif
_cod_data_source_block hide_cu4m1_dsom_010920_pnma
_cod_database_code 7243166
_shelx_space_group_comment
;
The symmetry employed for this shelxl refinement is uniquely defined
by the following loop, which should always be used as a source of
symmetry information in preference to the above space-group names.
They are only intended as comments.
;
_shelx_estimated_absorpt_t_max 0.664
_shelx_estimated_absorpt_t_min 0.587

loop_
_space_group_symop_operation_xyz
'x, y, z'
'-x+1/2, -y, z+1/2'
'x+1/2, -y+1/2, -z+1/2'
'-x, y+1/2, -z'
'-x, -y, -z'
'x-1/2, y, -z-1/2'
'-x-1/2, y-1/2, z-1/2'
'x, -y-1/2, z'

loop_
_atom_site_label
_atom_site_type_symbol
_atom_site_fract_x
_atom_site_fract_y
_atom_site_fract_z
_atom_site_U_iso_or_equiv
_atom_site_adp_type
_atom_site_occupancy
_atom_site_site_symmetry_order
_atom_site_calc_flag
_atom_site_refinement_flags_posn
_atom_site_refinement_flags_adp
_atom_site_refinement_flags_occupancy
_atom_site_disorder_assembly
_atom_site_disorder_group
Cu1 Cu 0.17644(3) 0.750000 0.86139(2) 0.00826(7) Uani 1 2 d S T P . .
S1 S 0.31977(4) 0.51738(3) 0.92471(3) 0.00926(8) Uani 1 1 d . . . . .
Cl1 Cl 0.19875(6) 0.750000 1.06250(4) 0.01266(9) Uani 1 2 d S T P . .
Cl2 Cl -0.00156(5) 0.750000 0.70206(4) 0.01143(9) Uani 1 2 d S T P . .
O1 O 0.18213(11) 0.58015(8) 0.85277(8) 0.01132(18) Uani 1 1 d . . . . .
C2 C 0.41209(17) 0.42056(11) 0.82103(12) 0.0160(3) Uani 1 1 d . . . . .
H2A H 0.323183 0.376600 0.780982 0.024 Uiso 1 1 calc R U . . .
H2B H 0.487441 0.366516 0.862022 0.024 Uiso 1 1 calc R U . . .
H2C H 0.476538 0.465226 0.762961 0.024 Uiso 1 1 calc R U . . .
C1 C 0.20590(17) 0.41642(13) 1.01304(13) 0.0175(3) Uani 1 1 d . . . . .
H1A H 0.138316 0.458818 1.071106 0.026 Uiso 1 1 calc R U . . .
H1B H 0.285220 0.364990 1.053813 0.026 Uiso 1 1 calc R U . . .
H1C H 0.131488 0.369892 0.962814 0.026 Uiso 1 1 calc R U . . .

loop_
_atom_site_aniso_label
_atom_site_aniso_U_11
_atom_site_aniso_U_22
_atom_site_aniso_U_33
_atom_site_aniso_U_23
_atom_site_aniso_U_13
_atom_site_aniso_U_12
Cu1 0.00985(11) 0.00626(11) 0.00868(11) 0.000 -0.00152(7) 0.000
S1 0.00968(14) 0.00782(14) 0.01027(14) 0.00025(10) -0.00160(10) 0.00030(9)
Cl1 0.0168(2) 0.01254(19) 0.00864(17) 0.000 0.00056(14) 0.000
Cl2 0.01057(18) 0.01096(18) 0.01277(18) 0.000 -0.00420(14) 0.000
O1 0.0119(4) 0.0076(4) 0.0145(4) 0.0008(3) -0.0043(3) 0.0008(3)
C2 0.0176(6) 0.0153(6) 0.0150(6) -0.0035(5) -0.0009(5) 0.0051(5)
C1 0.0153(6) 0.0181(7) 0.0191(6) 0.0086(5) 0.0009(5) -0.0004(5)

loop_
_atom_type_symbol
_atom_type_description
_atom_type_scat_dispersion_real
_atom_type_scat_dispersion_imag
_atom_type_scat_source
C C 0.0033 0.0016 'International Tables Vol C Tables 4.2.6.8 and 6.1.1.4'
H H 0.0000 0.0000 'International Tables Vol C Tables 4.2.6.8 and 6.1.1.4'
Cl Cl 0.1484 0.1585 'International Tables Vol C Tables 4.2.6.8 and 6.1.1.4'
Cu Cu 0.3201 1.2651 'International Tables Vol C Tables 4.2.6.8 and 6.1.1.4'
O O 0.0106 0.0060 'International Tables Vol C Tables 4.2.6.8 and 6.1.1.4'
S S 0.1246 0.1234 'International Tables Vol C Tables 4.2.6.8 and 6.1.1.4'

loop_
_geom_angle_atom_site_label_1
_geom_angle_atom_site_label_2
_geom_angle_atom_site_label_3
_geom_angle
_geom_angle_site_symmetry_1
_geom_angle_site_symmetry_3
_geom_angle_publ_flag
Cl1 Cu1 Cl2 101.317(16) . 6_657 ?
Cl1 Cu1 Cl2 146.461(18) . . ?
Cl2 Cu1 Cl2 112.222(10) . 6_657 ?
O1 Cu1 Cl1 92.76(3) 8_575 . ?
O1 Cu1 Cl1 92.76(3) . . ?
O1 Cu1 Cl2 87.94(3) 8_575 6_657 ?
O1 Cu1 Cl2 87.94(3) . 6_657 ?
O1 Cu1 Cl2 88.55(3) 8_575 . ?
O1 Cu1 Cl2 88.55(3) . . ?
O1 Cu1 O1 173.67(5) . 8_575 ?
O1 S1 C2 103.50(6) . . ?
O1 S1 C1 104.11(6) . . ?
C2 S1 C1 100.07(7) . . ?
Cu1 Cl2 Cu1 143.72(2) . 6_557 ?
S1 O1 Cu1 117.16(5) . . ?
S1 C2 H2A 109.5 . . ?
S1 C2 H2B 109.5 . . ?
S1 C2 H2C 109.5 . . ?
H2A C2 H2B 109.5 . . ?
H2A C2 H2C 109.5 . . ?
H2B C2 H2C 109.5 . . ?
S1 C1 H1A 109.5 . . ?
S1 C1 H1B 109.5 . . ?
S1 C1 H1C 109.5 . . ?
H1A C1 H1B 109.5 . . ?
H1A C1 H1C 109.5 . . ?
H1B C1 H1C 109.5 . . ?

loop_
_geom_bond_atom_site_label_1
_geom_bond_atom_site_label_2
_geom_bond_distance
_geom_bond_site_symmetry_2
_geom_bond_publ_flag
Cu1 Cl1 2.2917(5) . ?
Cu1 Cl2 2.6557(5) 6_657 ?
Cu1 Cl2 2.2963(4) . ?
Cu1 O1 1.9550(10) . ?
Cu1 O1 1.9551(10) 8_575 ?
S1 O1 1.5433(9) . ?
S1 C2 1.7783(13) . ?
S1 C1 1.7805(14) . ?
C2 H2A 0.9800 . ?
C2 H2B 0.9800 . ?
C2 H2C 0.9800 . ?
C1 H1A 0.9800 . ?
C1 H1B 0.9800 . ?
C1 H1C 0.9800 . ?

loop_
_geom_torsion_atom_site_label_1
_geom_torsion_atom_site_label_2
_geom_torsion_atom_site_label_3
_geom_torsion_atom_site_label_4
_geom_torsion
_geom_torsion_site_symmetry_1
_geom_torsion_site_symmetry_2
_geom_torsion_site_symmetry_3
_geom_torsion_site_symmetry_4
_geom_torsion_publ_flag
C2 S1 O1 Cu1 -130.42(6) . . . . ?
C1 S1 O1 Cu1 125.36(7) . . . . ?
